data_1567535
loop_
_publ_author_name
'D'Aniello, Sara'
'Lavi\'eville, Sidonie'
'Santulli, Federica'
'Simon, Malaury'
'Sellitto, Michele'
'Tedesco, Consiglia'
'Thomas, Christophe M.'
'Mazzeo, Mina'

_publ_section_title
;
 Homoleptic phenoxy-imine pyridine zinc complexes: efficient catalysts for
 solvent free synthesis and chemical degradation of polyesters
;
_journal_issue 20
_journal_name_full 'Catalysis Science &amp; Technology'
_journal_page_first 6142
_journal_page_last 6154
_journal_paper_doi 10.1039/D2CY01092E
_journal_volume 12
_journal_year 2022
_chemical_formula_moiety 'C28 H26 N4 O2 Zn'
_chemical_formula_sum 'C28 H26 N4 O2 Zn'
_chemical_formula_weight 515.90
_space_group_crystal_system monoclinic
_space_group_IT_number 13
_space_group_name_Hall '-P 2yc'
_space_group_name_H-M_alt 'P 1 2/c 1'
_atom_sites_solution_hydrogens difmap
_atom_sites_solution_primary iterative
_audit_creation_date 2021-07-08
_audit_creation_method
;
Olex2 1.2
(compiled 2018.05.29 svn.r3508 for OlexSys, GUI svn.r5506)
;
_audit_update_record
;
2022-05-10 deposited with the CCDC.	2022-08-29 downloaded from the CCDC.
;
_cell_angle_alpha 90
_cell_angle_beta 101.532(3)
_cell_angle_gamma 90
_cell_formula_units_Z 2
_cell_length_a 9.7337(10)
_cell_length_b 6.0539(6)
_cell_length_c 21.730(2)
_cell_measurement_reflns_used 9912
_cell_measurement_temperature 296(2)
_cell_measurement_theta_max 71.27
_cell_measurement_theta_min 6.24
_cell_volume 1254.6(2)
_computing_molecular_graphics 'Olex2 (Dolomanov et al., 2009)'
_computing_publication_material 'Olex2 (Dolomanov et al., 2009)'
_computing_structure_refinement 'ShelXL (Sheldrick, 2015)'
_computing_structure_solution 'SIR2019 (Burla et al., 2015)'
_diffrn_ambient_temperature 296(2)
_diffrn_measured_fraction_theta_full 0.982
_diffrn_measured_fraction_theta_max 0.972
_diffrn_measurement_device_type 'Bruker APEX-II CCD'
_diffrn_measurement_method '\f and \w scans'
_diffrn_radiation_type CuK\a
_diffrn_radiation_wavelength 1.54178
_diffrn_reflns_av_R_equivalents 0.0481
_diffrn_reflns_av_unetI/netI 0.0359
_diffrn_reflns_Laue_measured_fraction_full 0.982
_diffrn_reflns_Laue_measured_fraction_max 0.972
_diffrn_reflns_limit_h_max 11
_diffrn_reflns_limit_h_min -11
_diffrn_reflns_limit_k_max 7
_diffrn_reflns_limit_k_min -7
_diffrn_reflns_limit_l_max 26
_diffrn_reflns_limit_l_min -26
_diffrn_reflns_number 14389
_diffrn_reflns_point_group_measured_fraction_full 0.982
_diffrn_reflns_point_group_measured_fraction_max 0.972
_diffrn_reflns_theta_full 67.679
_diffrn_reflns_theta_max 71.264
_diffrn_reflns_theta_min 6.824
_diffrn_standards_number 0
_exptl_absorpt_coefficient_mu 1.614
_exptl_absorpt_correction_T_max 0.7534
_exptl_absorpt_correction_T_min 0.4546
_exptl_absorpt_correction_type multi-scan
_exptl_absorpt_process_details
;
SADABS-2014/5 (Bruker,2014/5) was used for absorption correction.
wR2(int) was 0.1579 before and 0.0708 after correction.
The Ratio of minimum to maximum transmission is 0.6034.
The \l/2 correction factor is Not present.
;
_exptl_crystal_colour yellow
_exptl_crystal_density_diffrn 1.366
_exptl_crystal_description needle
_exptl_crystal_F_000 536
_exptl_crystal_recrystallization_method 'Re-crystallisation from solvent: benzene, pentane'
_exptl_crystal_size_max 0.45
_exptl_crystal_size_mid 0.17
_exptl_crystal_size_min 0.15
_refine_diff_density_max 0.212
_refine_diff_density_min -0.501
_refine_diff_density_rms 0.050
_refine_ls_extinction_method none
_refine_ls_goodness_of_fit_ref 1.089
_refine_ls_hydrogen_treatment refall
_refine_ls_matrix_type full
_refine_ls_number_parameters 211
_refine_ls_number_reflns 2358
_refine_ls_number_restraints 0
_refine_ls_restrained_S_all 1.089
_refine_ls_R_factor_all 0.0416
_refine_ls_R_factor_gt 0.0388
_refine_ls_shift/su_max 0.000
_refine_ls_shift/su_mean 0.000
_refine_ls_structure_factor_coef Fsqd
_refine_ls_weighting_details 'w=1/[\s^2^(Fo^2^)+(0.0597P)^2^+0.3133P] where P=(Fo^2^+2Fc^2^)/3'
_refine_ls_weighting_scheme calc
_refine_ls_wR_factor_gt 0.1045
_refine_ls_wR_factor_ref 0.1071
_reflns_Friedel_coverage 0.000
_reflns_number_gt 2191
_reflns_number_total 2358
_reflns_threshold_expression 'I > 2\s(I)'
_cod_data_source_file d2cy01092e2.cif
_cod_data_source_block sl1
_cod_depositor_comments 'Adding full bibliography for 1567535--1567537.cif.'
_cod_database_code 1567535
_shelx_shelxl_version_number 2016/6
_shelx_space_group_comment
;
The symmetry employed for this shelxl refinement is uniquely defined
by the following loop, which should always be used as a source of
symmetry information in preference to the above space-group names.
They are only intended as comments.
;
_olex2_refinement_description
;
;
_olex2_submission_special_instructions 'No special instructions were received'

loop_
_space_group_symop_operation_xyz
'x, y, z'
'-x, y, -z+1/2'
'-x, -y, -z'
'x, -y, z-1/2'

loop_
_atom_site_label
_atom_site_type_symbol
_atom_site_fract_x
_atom_site_fract_y
_atom_site_fract_z
_atom_site_U_iso_or_equiv
_atom_site_adp_type
_atom_site_occupancy
_atom_site_site_symmetry_order
_atom_site_calc_flag
_atom_site_refinement_flags_posn
_atom_site_refinement_flags_adp
_atom_site_refinement_flags_occupancy
_atom_site_disorder_assembly
_atom_site_disorder_group
Zn1 Zn 0.500000 0.68528(6) 0.250000 0.05111(17) Uani 1 2 d S T P . .
O1 O 0.63439(18) 0.8732(3) 0.30107(7) 0.0648(4) Uani 1 1 d . . . . .
N1 N 0.45798(17) 0.4966(3) 0.31901(7) 0.0498(4) Uani 1 1 d . . . . .
N2 N 0.1034(2) 0.3643(3) 0.36190(11) 0.0719(5) Uani 1 1 d . . . . .
C1 C 0.3668(3) 0.3019(3) 0.30528(12) 0.0597(5) Uani 1 1 d . . . . .
C2 C 0.2192(3) 0.3709(4) 0.27452(11) 0.0633(5) Uani 1 1 d . . . . .
C3 C 0.1455(2) 0.4892(3) 0.31919(10) 0.0537(5) Uani 1 1 d . . . . .
C4 C 0.1247(3) 0.7129(4) 0.31724(17) 0.0783(7) Uani 1 1 d . . . . .
C5 C 0.0546(4) 0.8106(5) 0.3595(2) 0.0957(11) Uani 1 1 d . . . . .
C6 C 0.0092(3) 0.6823(5) 0.40244(18) 0.0846(9) Uani 1 1 d . . . . .
C7 C 0.0372(3) 0.4633(5) 0.40280(15) 0.0833(8) Uani 1 1 d . . . . .
C8 C 0.5092(2) 0.5458(4) 0.37640(10) 0.0579(5) Uani 1 1 d . . . . .
C9 C 0.5953(2) 0.7332(4) 0.39953(10) 0.0591(5) Uani 1 1 d . . . . .
C10 C 0.6281(4) 0.7599(7) 0.46566(13) 0.0953(10) Uani 1 1 d . . . . .
C11 C 0.7017(4) 0.9357(8) 0.49354(14) 0.1044(12) Uani 1 1 d . . . . .
C12 C 0.7483(3) 1.0930(6) 0.45680(13) 0.0794(7) Uani 1 1 d . . . . .
C13 C 0.7246(3) 1.0688(4) 0.39253(12) 0.0653(6) Uani 1 1 d . . . . .
C14 C 0.6498(2) 0.8886(3) 0.36216(9) 0.0513(4) Uani 1 1 d . . . . .
H2A H 0.219(3) 0.468(4) 0.2375(12) 0.068(7) Uiso 1 1 d . . . . .
H2B H 0.163(3) 0.240(6) 0.2631(14) 0.081(8) Uiso 1 1 d . . . . .
H1A H 0.360(3) 0.220(4) 0.3438(13) 0.063(7) Uiso 1 1 d . . . . .
H1B H 0.404(3) 0.207(4) 0.2783(13) 0.066(7) Uiso 1 1 d . . . . .
H12 H 0.789(3) 1.225(5) 0.4755(14) 0.077(8) Uiso 1 1 d . . . . .
H8 H 0.487(3) 0.451(4) 0.4072(12) 0.068(7) Uiso 1 1 d . . . . .
H13 H 0.761(3) 1.179(5) 0.3709(15) 0.086(10) Uiso 1 1 d . . . . .
H11 H 0.711(6) 0.954(9) 0.535(2) 0.163(18) Uiso 1 1 d . . . . .
H7 H 0.012(4) 0.362(6) 0.429(2) 0.115(13) Uiso 1 1 d . . . . .
H6 H -0.037(4) 0.724(6) 0.432(2) 0.111(12) Uiso 1 1 d . . . . .
H4 H 0.154(4) 0.784(6) 0.2883(18) 0.103(12) Uiso 1 1 d . . . . .
H5 H 0.052(4) 0.971(7) 0.3612(17) 0.114(12) Uiso 1 1 d . . . . .
H10 H 0.588(4) 0.656(6) 0.4894(19) 0.114(13) Uiso 1 1 d . . . . .

loop_
_atom_site_aniso_label
_atom_site_aniso_U_11
_atom_site_aniso_U_22
_atom_site_aniso_U_33
_atom_site_aniso_U_23
_atom_site_aniso_U_13
_atom_site_aniso_U_12
Zn1 0.0622(3) 0.0479(2) 0.0426(2) 0.000 0.00873(16) 0.000
O1 0.0824(10) 0.0629(8) 0.0467(7) 0.0028(7) 0.0073(7) -0.0182(8)
N1 0.0519(8) 0.0468(8) 0.0529(9) 0.0012(7) 0.0153(7) 0.0030(7)
N2 0.0849(14) 0.0529(10) 0.0852(14) 0.0016(10) 0.0342(11) -0.0005(10)
C1 0.0692(13) 0.0460(11) 0.0692(14) -0.0028(10) 0.0262(11) -0.0022(9)
C2 0.0662(13) 0.0631(13) 0.0599(12) -0.0083(11) 0.0110(10) -0.0132(11)
C3 0.0471(9) 0.0483(10) 0.0616(11) -0.0014(9) 0.0013(8) -0.0072(8)
C4 0.0850(18) 0.0525(13) 0.094(2) 0.0106(13) 0.0106(15) -0.0014(12)
C5 0.104(2) 0.0555(15) 0.123(3) -0.0129(16) 0.011(2) 0.0179(15)
C6 0.0688(15) 0.088(2) 0.094(2) -0.0268(16) 0.0088(14) 0.0153(14)
C7 0.0850(18) 0.0825(18) 0.0902(19) -0.0039(15) 0.0363(15) -0.0038(15)
C8 0.0621(11) 0.0638(12) 0.0508(10) 0.0081(10) 0.0185(9) 0.0006(10)
C9 0.0599(11) 0.0735(13) 0.0438(10) -0.0011(10) 0.0097(9) -0.0002(10)
C10 0.110(2) 0.130(3) 0.0475(13) -0.0073(16) 0.0199(14) -0.036(2)
C11 0.110(2) 0.150(3) 0.0525(14) -0.0298(19) 0.0157(14) -0.032(2)
C12 0.0719(15) 0.0893(19) 0.0718(15) -0.0288(15) 0.0015(12) -0.0017(14)
C13 0.0625(12) 0.0611(13) 0.0669(13) -0.0058(11) 0.0001(10) -0.0004(11)
C14 0.0496(9) 0.0528(10) 0.0485(10) -0.0013(8) 0.0028(8) 0.0085(8)

loop_
_atom_type_symbol
_atom_type_description
_atom_type_scat_dispersion_real
_atom_type_scat_dispersion_imag
_atom_type_scat_source
C C 0.0181 0.0091 'International Tables Vol C Tables 4.2.6.8 and 6.1.1.4'
H H 0.0000 0.0000 'International Tables Vol C Tables 4.2.6.8 and 6.1.1.4'
N N 0.0311 0.0180 'International Tables Vol C Tables 4.2.6.8 and 6.1.1.4'
O O 0.0492 0.0322 'International Tables Vol C Tables 4.2.6.8 and 6.1.1.4'
Zn Zn -1.5491 0.6778 'International Tables Vol C Tables 4.2.6.8 and 6.1.1.4'

loop_
_geom_angle_atom_site_label_1
_geom_angle_atom_site_label_2
_geom_angle_atom_site_label_3
_geom_angle
_geom_angle_site_symmetry_1
_geom_angle_site_symmetry_3
_geom_angle_publ_flag
O1 Zn1 O1 106.99(10) . 2_655 ?
O1 Zn1 N1 97.11(6) 2_655 2_655 ?
O1 Zn1 N1 97.11(6) . . ?
O1 Zn1 N1 123.96(7) . 2_655 ?
O1 Zn1 N1 123.96(7) 2_655 . ?
N1 Zn1 N1 110.01(9) 2_655 . ?
C14 O1 Zn1 123.85(14) . . ?
C1 N1 Zn1 120.90(14) . . ?
C8 N1 Zn1 120.07(15) . . ?
C8 N1 C1 119.03(18) . . ?
C3 N2 C7 117.9(2) . . ?
N1 C1 C2 110.43(18) . . ?
C3 C2 C1 112.32(19) . . ?
N2 C3 C2 115.8(2) . . ?
N2 C3 C4 121.5(2) . . ?
C4 C3 C2 122.7(2) . . ?
C3 C4 C5 119.6(3) . . ?
C6 C5 C4 119.0(3) . . ?
C7 C6 C5 118.2(3) . . ?
N2 C7 C6 123.9(3) . . ?
N1 C8 C9 127.46(19) . . ?
C10 C9 C8 116.2(2) . . ?
C14 C9 C8 125.64(18) . . ?
C14 C9 C10 118.2(2) . . ?
C11 C10 C9 122.3(3) . . ?
C10 C11 C12 119.3(3) . . ?
C11 C12 C13 120.4(3) . . ?
C12 C13 C14 121.8(3) . . ?
O1 C14 C9 123.74(19) . . ?
O1 C14 C13 118.4(2) . . ?
C13 C14 C9 117.8(2) . . ?

loop_
_geom_bond_atom_site_label_1
_geom_bond_atom_site_label_2
_geom_bond_distance
_geom_bond_site_symmetry_2
_geom_bond_publ_flag
Zn1 O1 1.9121(15) . ?
Zn1 O1 1.9122(15) 2_655 ?
Zn1 N1 1.9914(16) 2_655 ?
Zn1 N1 1.9914(16) . ?
O1 C14 1.309(2) . ?
N1 C1 1.470(3) . ?
N1 C8 1.282(3) . ?
N2 C3 1.324(3) . ?
N2 C7 1.339(3) . ?
C1 C2 1.517(4) . ?
C2 C3 1.499(3) . ?
C3 C4 1.368(3) . ?
C4 C5 1.381(5) . ?
C5 C6 1.355(5) . ?
C6 C7 1.353(4) . ?
C8 C9 1.440(3) . ?
C9 C10 1.417(3) . ?
C9 C14 1.413(3) . ?
C10 C11 1.357(5) . ?
C11 C12 1.376(5) . ?
C12 C13 1.377(4) . ?
C13 C14 1.402(3) . ?
